data_4076776
loop_
_publ_author_name
'Decken, Andreas'
'MacKay, Andrew J.'
'Brown, Martin J.'
'Bottomley, Frank'

_publ_section_title
;
 Synthesis, Characterization, and Thermochemistry of (\h1-C13H9)Mn(CO)5and
 (\h5-C13H9)Mn(CO)3
;
_journal_issue 9
_journal_name_full Organometallics
_journal_page_first 2006
_journal_paper_doi 10.1021/om020013g
_journal_volume 21
_journal_year 2002
_chemical_formula_sum 'C16 H9 Mn O3'
_chemical_formula_weight 304.17
_chemical_name_systematic
;
  ?
;
_space_group_IT_number 19
_symmetry_cell_setting orthorhombic
_symmetry_space_group_name_Hall 'P 2ac 2ab'
_symmetry_space_group_name_H-M 'P 21 21 21'
_atom_sites_solution_hydrogens geom
_atom_sites_solution_primary direct
_atom_sites_solution_secondary difmap
_audit_creation_method SHELXL-97
_cell_angle_alpha 90.00
_cell_angle_beta 90.00
_cell_angle_gamma 90.00
_cell_formula_units_Z 8
_cell_length_a 8.6242(4)
_cell_length_b 10.2424(4)
_cell_length_c 29.6826(13)
_cell_measurement_temperature 173(2)
_cell_volume 2621.9(2)
_computing_cell_refinement 'Bruker SMART'
_computing_data_collection 'Bruker SMART'
_computing_data_reduction 'Bruker SHELXTL'
_computing_molecular_graphics 'Bruker SHELXTL'
_computing_publication_material 'Bruker SHELXTL'
_computing_structure_refinement 'SHELXL-97 (Sheldrick, 1997)'
_computing_structure_solution 'SHELXS-97 (Sheldrick, 1990)'
_diffrn_ambient_temperature 173(2)
_diffrn_measured_fraction_theta_full 0.995
_diffrn_measured_fraction_theta_max 0.995
_diffrn_measurement_device_type 'CCD area detector'
_diffrn_measurement_method 'phi and omega scans'
_diffrn_radiation_monochromator graphite
_diffrn_radiation_source 'fine-focus sealed tube'
_diffrn_radiation_type MoK\a
_diffrn_radiation_wavelength 0.71073
_diffrn_reflns_av_R_equivalents 0.0250
_diffrn_reflns_av_sigmaI/netI 0.0365
_diffrn_reflns_limit_h_max 12
_diffrn_reflns_limit_h_min -12
_diffrn_reflns_limit_k_max 15
_diffrn_reflns_limit_k_min -15
_diffrn_reflns_limit_l_max 44
_diffrn_reflns_limit_l_min -41
_diffrn_reflns_number 29206
_diffrn_reflns_theta_full 32.50
_diffrn_reflns_theta_max 32.50
_diffrn_reflns_theta_min 1.37
_exptl_absorpt_coefficient_mu 1.009
_exptl_absorpt_correction_type none
_exptl_crystal_colour Orange
_exptl_crystal_density_diffrn 1.541
_exptl_crystal_density_method 'not measured'
_exptl_crystal_description irregular
_exptl_crystal_F_000 1232
_exptl_crystal_size_max 0.325
_exptl_crystal_size_mid 0.125
_exptl_crystal_size_min 0.125
_refine_diff_density_max 0.524
_refine_diff_density_min -0.183
_refine_diff_density_rms 0.062
_refine_ls_abs_structure_details 'Flack H D (1983), Acta Cryst. A39, 876-881'
_refine_ls_abs_structure_Flack -0.002(9)
_refine_ls_extinction_method none
_refine_ls_goodness_of_fit_ref 0.919
_refine_ls_hydrogen_treatment mixed
_refine_ls_matrix_type full
_refine_ls_number_parameters 433
_refine_ls_number_reflns 9163
_refine_ls_number_restraints 0
_refine_ls_restrained_S_all 0.919
_refine_ls_R_factor_all 0.0415
_refine_ls_R_factor_gt 0.0290
_refine_ls_shift/su_max 0.001
_refine_ls_shift/su_mean 0.000
_refine_ls_structure_factor_coef Fsqd
_refine_ls_weighting_details 'calc w=1/[\s^2^(Fo^2^)+(0.0304P)^2^+0.0000P] where P=(Fo^2^+2Fc^2^)/3'
_refine_ls_weighting_scheme calc
_refine_ls_wR_factor_gt 0.0578
_refine_ls_wR_factor_ref 0.0600
_reflns_number_gt 7405
_reflns_number_total 9163
_reflns_threshold_expression >2sigma(I)
_cod_data_source_file om020013g.cif
_cod_data_source_block compound1
_cod_depositor_comments
;
The following automatic conversions were performed:

'_symmetry_cell_setting' value 'Orthorhombic' changed to
'orthorhombic' according to
/home/saulius/struct/CIF-dictionaries/cif_core.dic dictionary named
'cif_core.dic' version 2.4.1 from 2010-06-29.

Automatic conversion script
Id: cif_fix_values 1715 2011-07-08 13:25:40Z adriana 
;
_cod_original_sg_symbol_H-M P2(1)2(1)2(1)
_cod_database_code 4076776

loop_
_symmetry_equiv_pos_as_xyz
'x, y, z'
'-x+1/2, -y, z+1/2'
'-x, y+1/2, -z+1/2'
'x+1/2, -y+1/2, -z'

loop_
_atom_site_label
_atom_site_type_symbol
_atom_site_fract_x
_atom_site_fract_y
_atom_site_fract_z
_atom_site_U_iso_or_equiv
_atom_site_adp_type
_atom_site_occupancy
_atom_site_symmetry_multiplicity
_atom_site_calc_flag
Mn1 Mn 0.50292(3) 0.30181(2) 0.146438(7) 0.02640(5) Uani 1 1 d
C1A C 0.58422(18) 0.15261(14) 0.19346(5) 0.0278(3) Uani 1 1 d
C1 C 0.5354(2) 0.13809(17) 0.23920(5) 0.0361(4) Uani 1 1 d
C2 C 0.6105(2) 0.2053(2) 0.27166(6) 0.0435(4) Uani 1 1 d
C3 C 0.7350(2) 0.29093(19) 0.26162(6) 0.0417(4) Uani 1 1 d
C4 C 0.78419(19) 0.30969(17) 0.21859(6) 0.0334(3) Uani 1 1 d
C4A C 0.70964(16) 0.23992(15) 0.18346(5) 0.0269(3) Uani 1 1 d
C5A C 0.73899(17) 0.22974(14) 0.13530(5) 0.0280(3) Uani 1 1 d
C5 C 0.8530(2) 0.28795(16) 0.10709(6) 0.0351(3) Uani 1 1 d
C6 C 0.8563(2) 0.25311(19) 0.06266(6) 0.0425(4) Uani 1 1 d
C7 C 0.7486(3) 0.16269(18) 0.04493(6) 0.0452(5) Uani 1 1 d
C8 C 0.6368(2) 0.10633(18) 0.07045(6) 0.0386(4) Uani 1 1 d
C8A C 0.63055(19) 0.13786(15) 0.11750(5) 0.0302(3) Uani 1 1 d
C9 C 0.52926(18) 0.09656(14) 0.15259(5) 0.0305(3) Uani 1 1 d
C10 C 0.5652(2) 0.46965(15) 0.14400(6) 0.0339(3) Uani 1 1 d
C11 C 0.3825(2) 0.31325(17) 0.09776(6) 0.0379(4) Uani 1 1 d
C12 C 0.3382(2) 0.33280(17) 0.18106(6) 0.0397(4) Uani 1 1 d
O10 O 0.61134(17) 0.57421(12) 0.14259(5) 0.0502(3) Uani 1 1 d
O11 O 0.30278(19) 0.31665(16) 0.06700(5) 0.0625(4) Uani 1 1 d
O12 O 0.22969(19) 0.34771(16) 0.20272(6) 0.0666(5) Uani 1 1 d
Mn2 Mn 0.05516(2) 0.75809(2) 0.101635(7) 0.02713(5) Uani 1 1 d
C21A C -0.09148(18) 0.85973(15) 0.05286(5) 0.0293(3) Uani 1 1 d
C21 C -0.1024(2) 0.82972(17) 0.00598(6) 0.0365(4) Uani 1 1 d
C22 C -0.0051(3) 0.88913(17) -0.02320(6) 0.0414(4) Uani 1 1 d
C23 C 0.1117(2) 0.97675(18) -0.00845(6) 0.0400(4) Uani 1 1 d
C24 C 0.1296(2) 1.00578(16) 0.03576(6) 0.0333(3) Uani 1 1 d
C24A C 0.02713(17) 0.94769(13) 0.06745(5) 0.0266(3) Uani 1 1 d
C25A C 0.00847(19) 0.96604(13) 0.11568(5) 0.0272(3) Uani 1 1 d
C25 C 0.08539(19) 1.04849(15) 0.14696(6) 0.0322(3) Uani 1 1 d
C26 C 0.0344(2) 1.05089(17) 0.19021(6) 0.0385(4) Uani 1 1 d
C27 C -0.0916(2) 0.97244(19) 0.20435(6) 0.0421(4) Uani 1 1 d
C28 C -0.1676(2) 0.89189(18) 0.17587(6) 0.0383(4) Uani 1 1 d
C29 C -0.17694(18) 0.81691(16) 0.09145(6) 0.0330(3) Uani 1 1 d
C30 C 0.26043(19) 0.77918(15) 0.10843(5) 0.0318(3) Uani 1 1 d
C31 C 0.03288(19) 0.64957(15) 0.14851(6) 0.0374(4) Uani 1 1 d
C32 C 0.0669(2) 0.62112(15) 0.06422(6) 0.0347(3) Uani 1 1 d
C28A C -0.12145(18) 0.88831(15) 0.12942(5) 0.0302(3) Uani 1 1 d
O30 O 0.39071(14) 0.79929(13) 0.11290(4) 0.0447(3) Uani 1 1 d
O31 O 0.0159(2) 0.58082(13) 0.17850(5) 0.0573(4) Uani 1 1 d
O32 O 0.06887(18) 0.53457(12) 0.03967(5) 0.0515(3) Uani 1 1 d
H1 H 0.461(2) 0.082(2) 0.2477(6) 0.042(5) Uiso 1 1 d
H2 H 0.579(3) 0.190(2) 0.3021(8) 0.067(7) Uiso 1 1 d
H3 H 0.780(2) 0.3304(17) 0.2839(6) 0.032(5) Uiso 1 1 d
H4 H 0.870(2) 0.3679(18) 0.2132(6) 0.032(5) Uiso 1 1 d
H5 H 0.924(2) 0.3481(18) 0.1185(5) 0.030(4) Uiso 1 1 d
H6 H 0.940(2) 0.2850(18) 0.0441(6) 0.039(5) Uiso 1 1 d
H7 H 0.758(2) 0.1349(18) 0.0119(6) 0.036(5) Uiso 1 1 d
H8 H 0.567(2) 0.0457(19) 0.0586(6) 0.042(5) Uiso 1 1 d
H9 H 0.447(2) 0.0387(19) 0.1512(7) 0.047(5) Uiso 1 1 d
H21 H -0.169(2) 0.773(2) -0.0057(6) 0.045(5) Uiso 1 1 d
H22 H -0.010(2) 0.8733(19) -0.0541(7) 0.049(5) Uiso 1 1 d
H23 H 0.179(3) 1.013(2) -0.0304(7) 0.053(6) Uiso 1 1 d
H24 H 0.204(2) 1.0666(19) 0.0461(6) 0.039(5) Uiso 1 1 d
H25 H 0.165(2) 1.1022(17) 0.1366(6) 0.032(5) Uiso 1 1 d
H26 H 0.081(2) 1.105(2) 0.2117(6) 0.045(5) Uiso 1 1 d
H27 H -0.130(3) 0.982(2) 0.2349(8) 0.060(7) Uiso 1 1 d
H28 H -0.249(2) 0.8403(18) 0.1844(6) 0.031(5) Uiso 1 1 d
H29 H -0.263(2) 0.758(2) 0.0897(6) 0.042(5) Uiso 1 1 d

loop_
_atom_site_aniso_label
_atom_site_aniso_U_11
_atom_site_aniso_U_22
_atom_site_aniso_U_33
_atom_site_aniso_U_23
_atom_site_aniso_U_13
_atom_site_aniso_U_12
Mn1 0.02999(10) 0.02569(9) 0.02352(9) -0.00034(8) -0.00110(10) 0.00363(9)
C1A 0.0289(8) 0.0259(6) 0.0286(7) 0.0042(6) -0.0029(6) 0.0001(5)
C1 0.0395(10) 0.0380(8) 0.0306(8) 0.0083(7) 0.0019(7) -0.0070(7)
C2 0.0529(11) 0.0535(11) 0.0241(8) 0.0068(8) 0.0008(7) -0.0081(9)
C3 0.0523(11) 0.0453(10) 0.0274(8) -0.0013(8) -0.0102(8) -0.0077(8)
C4 0.0334(8) 0.0326(8) 0.0342(8) 0.0018(7) -0.0055(7) -0.0059(7)
C4A 0.0287(7) 0.0274(7) 0.0246(7) 0.0030(6) -0.0018(5) 0.0020(6)
C5A 0.0319(7) 0.0253(7) 0.0266(7) 0.0032(5) 0.0001(6) 0.0053(5)
C5 0.0366(8) 0.0311(8) 0.0375(9) 0.0056(7) 0.0060(7) 0.0053(6)
C6 0.0520(10) 0.0400(9) 0.0357(9) 0.0078(8) 0.0143(8) 0.0160(9)
C7 0.0650(13) 0.0425(10) 0.0282(9) -0.0017(7) 0.0042(9) 0.0206(9)
C8 0.0522(11) 0.0348(8) 0.0287(8) -0.0072(7) -0.0082(8) 0.0124(8)
C8A 0.0351(8) 0.0267(7) 0.0288(8) -0.0017(6) -0.0041(6) 0.0075(6)
C9 0.0326(9) 0.0259(6) 0.0331(8) -0.0010(6) -0.0049(7) -0.0006(6)
C10 0.0393(8) 0.0324(7) 0.0299(8) 0.0007(6) 0.0031(7) 0.0088(7)
C11 0.0429(9) 0.0345(8) 0.0363(9) 0.0022(7) -0.0037(8) 0.0067(7)
C12 0.0435(10) 0.0327(8) 0.0429(10) -0.0037(7) 0.0038(8) 0.0056(7)
O10 0.0611(8) 0.0285(6) 0.0609(9) 0.0034(6) 0.0075(7) 0.0005(5)
O11 0.0739(10) 0.0636(9) 0.0499(8) 0.0070(7) -0.0318(8) 0.0036(8)
O12 0.0613(10) 0.0629(10) 0.0757(11) -0.0103(8) 0.0348(9) 0.0075(8)
Mn2 0.02872(10) 0.02386(10) 0.02881(10) 0.00306(9) -0.00003(9) 0.00156(9)
C21A 0.0282(8) 0.0266(7) 0.0331(8) 0.0048(6) -0.0032(6) 0.0006(5)
C21 0.0417(9) 0.0332(8) 0.0347(9) -0.0002(7) -0.0101(7) -0.0022(7)
C22 0.0548(10) 0.0409(9) 0.0285(8) 0.0012(7) -0.0047(9) 0.0015(9)
C23 0.0475(10) 0.0389(9) 0.0335(9) 0.0065(7) 0.0070(8) -0.0022(8)
C24 0.0358(9) 0.0287(7) 0.0353(9) 0.0025(6) 0.0030(7) -0.0033(6)
C24A 0.0278(8) 0.0249(6) 0.0272(7) 0.0037(5) 0.0001(6) 0.0023(5)
C25A 0.0270(7) 0.0258(6) 0.0287(7) 0.0025(5) 0.0015(6) 0.0035(6)
C25 0.0336(8) 0.0285(7) 0.0344(8) 0.0010(7) -0.0015(7) 0.0047(6)
C26 0.0461(11) 0.0380(8) 0.0313(8) -0.0040(7) -0.0044(7) 0.0126(7)
C27 0.0517(12) 0.0448(10) 0.0298(9) 0.0050(7) 0.0082(8) 0.0177(8)
C28 0.0369(9) 0.0377(9) 0.0404(10) 0.0120(8) 0.0128(8) 0.0089(7)
C29 0.0264(7) 0.0302(7) 0.0424(9) 0.0064(7) 0.0001(7) -0.0028(6)
C30 0.0367(8) 0.0305(8) 0.0284(8) -0.0026(6) -0.0004(6) 0.0060(6)
C31 0.0401(10) 0.0323(7) 0.0399(9) 0.0039(7) -0.0010(8) 0.0022(6)
C32 0.0337(8) 0.0307(8) 0.0397(9) 0.0033(7) -0.0002(8) 0.0007(7)
C28A 0.0295(8) 0.0278(7) 0.0333(8) 0.0073(6) 0.0038(7) 0.0054(6)
O30 0.0318(6) 0.0513(7) 0.0511(7) -0.0085(6) -0.0037(5) 0.0035(5)
O31 0.0729(10) 0.0478(7) 0.0513(8) 0.0251(6) -0.0044(8) -0.0018(7)
O32 0.0589(9) 0.0360(6) 0.0595(8) -0.0138(6) -0.0005(8) 0.0004(6)

loop_
_atom_type_symbol
_atom_type_description
_atom_type_scat_dispersion_real
_atom_type_scat_dispersion_imag
_atom_type_scat_source
C C 0.0033 0.0016 'International Tables Vol C Tables 4.2.6.8 and 6.1.1.4'
H H 0.0000 0.0000 'International Tables Vol C Tables 4.2.6.8 and 6.1.1.4'
O O 0.0106 0.0060 'International Tables Vol C Tables 4.2.6.8 and 6.1.1.4'
Mn Mn 0.3368 0.7283 'International Tables Vol C Tables 4.2.6.8 and 6.1.1.4'

loop_
_geom_angle_atom_site_label_1
_geom_angle_atom_site_label_2
_geom_angle_atom_site_label_3
_geom_angle
C12 Mn1 C11 89.51(9)
C12 Mn1 C10 95.20(8)
C11 Mn1 C10 94.48(8)
C12 Mn1 C9 102.25(7)
C11 Mn1 C9 101.37(7)
C10 Mn1 C9 156.39(7)
C12 Mn1 C8A 139.97(7)
C11 Mn1 C8A 91.45(7)
C10 Mn1 C8A 124.57(7)
C9 Mn1 C8A 38.58(6)
C12 Mn1 C1A 90.69(7)
C11 Mn1 C1A 138.63(7)
C10 Mn1 C1A 126.66(7)
C9 Mn1 C1A 38.56(6)
C8A Mn1 C1A 63.37(6)
C12 Mn1 C4A 114.30(7)
C11 Mn1 C4A 154.21(7)
C10 Mn1 C4A 93.08(7)
C9 Mn1 C4A 65.33(6)
C8A Mn1 C4A 64.16(6)
C1A Mn1 C4A 38.30(6)
C12 Mn1 C5A 152.62(7)
C11 Mn1 C5A 116.17(7)
C10 Mn1 C5A 92.20(7)
C9 Mn1 C5A 65.15(6)
C8A Mn1 C5A 38.11(6)
C1A Mn1 C5A 64.06(6)
C4A Mn1 C5A 38.82(5)
C9 C1A C1 132.03(14)
C9 C1A C4A 109.03(13)
C1 C1A C4A 118.93(14)
C9 C1A Mn1 68.33(8)
C1 C1A Mn1 125.80(11)
C4A C1A Mn1 70.96(8)
C2 C1 C1A 118.92(16)
C1 C2 C3 121.93(16)
C4 C3 C2 121.41(16)
C3 C4 C4A 118.55(15)
C4 C4A C1A 120.24(13)
C4 C4A C5A 132.80(14)
C1A C4A C5A 106.85(13)
C4 C4A Mn1 126.35(11)
C1A C4A Mn1 70.74(8)
C5A C4A Mn1 70.68(8)
C5 C5A C8A 120.73(14)
C5 C5A C4A 131.95(14)
C8A C5A C4A 107.26(13)
C5 C5A Mn1 126.15(10)
C8A C5A Mn1 70.69(8)
C4A C5A Mn1 70.49(8)
C6 C5 C5A 118.24(17)
C5 C6 C7 121.12(17)
C8 C7 C6 122.57(17)
C7 C8 C8A 118.37(18)
C9 C8A C5A 109.09(13)
C9 C8A C8 131.94(16)
C5A C8A C8 118.94(16)
C9 C8A Mn1 68.37(9)
C5A C8A Mn1 71.21(8)
C8 C8A Mn1 125.10(11)
C1A C9 C8A 107.42(13)
C1A C9 Mn1 73.11(8)
C8A C9 Mn1 73.05(9)
O10 C10 Mn1 176.94(16)
O11 C11 Mn1 177.59(18)
O12 C12 Mn1 177.05(17)
C31 Mn2 C32 90.10(8)
C31 Mn2 C30 95.35(7)
C32 Mn2 C30 96.21(7)
C31 Mn2 C29 100.75(7)
C32 Mn2 C29 100.84(7)
C30 Mn2 C29 156.43(7)
C31 Mn2 C28A 90.62(7)
C32 Mn2 C28A 138.65(7)
C30 Mn2 C28A 124.85(6)
C29 Mn2 C28A 38.71(6)
C31 Mn2 C21A 138.41(7)
C32 Mn2 C21A 89.72(7)
C30 Mn2 C21A 126.00(6)
C29 Mn2 C21A 38.84(6)
C28A Mn2 C21A 63.65(6)
C31 Mn2 C24A 153.19(7)
C32 Mn2 C24A 114.24(6)
C30 Mn2 C24A 93.09(6)
C29 Mn2 C24A 65.10(6)
C28A Mn2 C24A 63.88(6)
C21A Mn2 C24A 38.02(5)
C31 Mn2 C25A 115.62(7)
C32 Mn2 C25A 151.97(7)
C30 Mn2 C25A 92.44(6)
C29 Mn2 C25A 65.10(6)
C28A Mn2 C25A 38.09(6)
C21A Mn2 C25A 63.90(6)
C24A Mn2 C25A 38.46(5)
C21 C21A C24A 118.55(14)
C21 C21A C29 132.83(15)
C24A C21A C29 108.62(13)
C21 C21A Mn2 125.52(11)
C24A C21A Mn2 71.68(8)
C29 C21A Mn2 67.79(9)
C22 C21 C21A 119.11(16)
C21 C22 C23 121.90(16)
C24 C23 C22 121.29(17)
C23 C24 C24A 118.56(16)
C24 C24A C21A 120.55(14)
C24 C24A C25A 131.82(15)
C21A C24A C25A 107.49(13)
C24 C24A Mn2 127.24(11)
C21A C24A Mn2 70.30(8)
C25A C24A Mn2 70.88(8)
C25 C25A C28A 120.63(14)
C25 C25A C24A 132.04(15)
C28A C25A C24A 107.16(13)
C25 C25A Mn2 127.76(11)
C28A C25A Mn2 70.15(8)
C24A C25A Mn2 70.66(8)
C26 C25 C25A 118.56(16)
C25 C26 C27 121.26(17)
C28 C27 C26 122.26(17)
C27 C28 C28A 118.83(17)
C28A C29 C21A 107.61(13)
C28A C29 Mn2 73.44(9)
C21A C29 Mn2 73.37(9)
O30 C30 Mn2 176.58(14)
O31 C31 Mn2 178.78(17)
O32 C32 Mn2 177.39(17)
C29 C28A C25A 108.80(14)
C29 C28A C28 132.78(16)
C25A C28A C28 118.40(16)
C29 C28A Mn2 67.84(9)
C25A C28A Mn2 71.76(8)
C28 C28A Mn2 124.82(11)

loop_
_geom_bond_atom_site_label_1
_geom_bond_atom_site_label_2
_geom_bond_distance
Mn1 C12 1.7816(19)
Mn1 C11 1.7831(17)
Mn1 C10 1.8025(17)
Mn1 C9 2.1223(15)
Mn1 C8A 2.1838(15)
Mn1 C1A 2.1852(15)
Mn1 C4A 2.1881(14)
Mn1 C5A 2.1906(15)
C1A C9 1.424(2)
C1A C1 1.429(2)
C1A C4A 1.435(2)
C1 C2 1.350(2)
C2 C3 1.418(3)
C3 C4 1.360(2)
C4 C4A 1.418(2)
C4A C5A 1.455(2)
C5A C5 1.422(2)
C5A C8A 1.428(2)
C5 C6 1.366(2)
C6 C7 1.413(3)
C7 C8 1.355(3)
C8 C8A 1.435(2)
C8A C9 1.424(2)
C10 O10 1.143(2)
C11 O11 1.144(2)
C12 O12 1.146(2)
Mn2 C31 1.7912(17)
Mn2 C32 1.7923(17)
Mn2 C30 1.7948(16)
Mn2 C29 2.1121(16)
Mn2 C28A 2.1860(16)
Mn2 C21A 2.1861(15)
Mn2 C24A 2.2044(14)
Mn2 C25A 2.2073(14)
C21A C21 1.428(2)
C21A C24A 1.430(2)
C21A C29 1.431(2)
C21 C22 1.351(3)
C22 C23 1.418(3)
C23 C24 1.354(3)
C24 C24A 1.421(2)
C24A C25A 1.453(2)
C25A C25 1.419(2)
C25A C28A 1.434(2)
C25 C26 1.357(2)
C26 C27 1.415(3)
C27 C28 1.351(3)
C28 C28A 1.435(2)
C29 C28A 1.426(2)
C30 O30 1.150(2)
C31 O31 1.144(2)
C32 O32 1.148(2)
